data_4513421
loop_
_publ_author_name
'Suvanvapee, Porntiva'
'Boonmak, Jaursup'
'Klongdee, Fatima'
'Pakawatchai, Chaveng'
'Moubaraki, Boujemaa'
'Murray, Keith S.'
'Youngme, Sujittra'

_publ_section_title
;
 A Series of Cyanoacetato Copper(II) Coordination Polymers with
 VariousN,N&#x2032;-Ditopic Spacers: Structural Diversity, Supramolecular
 Robustness, and Magnetic Properties
;
_journal_issue 8
_journal_name_full 'Crystal Growth &amp; Design'
_journal_page_first 3804
_journal_paper_doi 10.1021/acs.cgd.5b00453
_journal_volume 15
_journal_year 2015
_chemical_formula_sum 'C16 H16 Co N4 O6'
_chemical_formula_weight 419.26
_chemical_name_systematic
; 
 diaqua 4,4-bipyridyl-dicyanoacetatocobalt(II) 
;
_space_group_IT_number 56
_symmetry_cell_setting orthorhombic
_symmetry_space_group_name_Hall '-P 2ab 2ac'
_symmetry_space_group_name_H-M 'P c c n'
_atom_sites_solution_hydrogens geom
_atom_sites_solution_primary direct
_atom_sites_solution_secondary difmap
_audit_creation_method SHELXL-97
_cell_angle_alpha 90.00
_cell_angle_beta 90.00
_cell_angle_gamma 90.00
_cell_formula_units_Z 4
_cell_length_a 12.8995(5)
_cell_length_b 18.6577(8)
_cell_length_c 7.1839(3)
_cell_measurement_temperature 293(2)
_cell_measurement_theta_max 28.28
_cell_measurement_theta_min 1.92
_cell_volume 1728.99(12)
_computing_cell_refinement 'SMART (Bruker, 2000)'
_computing_data_collection 'SMART (Bruker, 2000)'
_computing_data_reduction SAINT
_computing_molecular_graphics SHELXTL
_computing_publication_material SHELXTL
_computing_structure_refinement 'SHELXL-97 (Sheldrick, 1997)'
_computing_structure_solution 'SHELXS-97 (Sheldrick, 1990)'
_diffrn_ambient_temperature 293(2)
_diffrn_measured_fraction_theta_full 1.000
_diffrn_measured_fraction_theta_max 1.000
_diffrn_measurement_device_type
;
Siemens SMART CCD area detector diffractometer 
;
_diffrn_measurement_method 'omega scans'
_diffrn_radiation_monochromator graphite
_diffrn_radiation_source 'fine-focus sealed tube'
_diffrn_radiation_type MoK\a
_diffrn_radiation_wavelength 0.71073
_diffrn_reflns_av_R_equivalents 0.0183
_diffrn_reflns_av_sigmaI/netI 0.0107
_diffrn_reflns_limit_h_max 17
_diffrn_reflns_limit_h_min -17
_diffrn_reflns_limit_k_max 24
_diffrn_reflns_limit_k_min -24
_diffrn_reflns_limit_l_max 9
_diffrn_reflns_limit_l_min -9
_diffrn_reflns_number 19322
_diffrn_reflns_theta_full 28.28
_diffrn_reflns_theta_max 28.28
_diffrn_reflns_theta_min 1.92
_exptl_absorpt_coefficient_mu 1.036
_exptl_absorpt_correction_T_max 0.8460
_exptl_absorpt_correction_T_min 0.7460
_exptl_absorpt_correction_type multi-scan
_exptl_absorpt_process_details 'SADABS (Sheldrick, 2000)'
_exptl_crystal_colour orange
_exptl_crystal_density_diffrn 1.611
_exptl_crystal_density_method 'not measured'
_exptl_crystal_description hexagon
_exptl_crystal_F_000 860
_exptl_crystal_size_max 0.293
_exptl_crystal_size_mid 0.250
_exptl_crystal_size_min 0.161
_refine_diff_density_max 0.272
_refine_diff_density_min -0.306
_refine_diff_density_rms 0.061
_refine_ls_extinction_method none
_refine_ls_goodness_of_fit_ref 1.046
_refine_ls_hydrogen_treatment mixed
_refine_ls_matrix_type full
_refine_ls_number_parameters 132
_refine_ls_number_reflns 2150
_refine_ls_number_restraints 3
_refine_ls_restrained_S_all 1.049
_refine_ls_R_factor_all 0.0290
_refine_ls_R_factor_gt 0.0258
_refine_ls_shift/su_max 0.000
_refine_ls_shift/su_mean 0.000
_refine_ls_structure_factor_coef Fsqd
_refine_ls_weighting_details 'calc w=1/[\s^2^(Fo^2^)+(0.0444P)^2^+0.5216P] where P=(Fo^2^+2Fc^2^)/3'
_refine_ls_weighting_scheme calc
_refine_ls_wR_factor_gt 0.0743
_refine_ls_wR_factor_ref 0.0766
_reflns_number_gt 1923
_reflns_number_total 2150
_reflns_threshold_expression >2sigma(I)
_cod_data_source_file cg5b00453_si_002.cif
_cod_data_source_block Cpd_1
_cod_depositor_comments
;
The following automatic conversions were performed:

'_symmetry_cell_setting' value 'Orthorhombic' changed to
'orthorhombic' according to
/usr/data/users/saulius/crontab/automatic-downloads/rss-feeds/ACS/lib/dictionaries/cif_core.dic
dictionary named 'cif_core.dic' version 2.4.2 from 2011-04-26.

Automatic conversion script
Id: cif_fix_values 3271 2015-04-21 07:52:19Z andrius 

 Adding full bibliography for 4513421--4513426.cif.
;
_cod_original_sg_symbol_H-M Pccn
_cod_database_code 4513421

loop_
_symmetry_equiv_pos_as_xyz
'x, y, z'
'-x+1/2, -y+1/2, z'
'-x, y+1/2, -z+1/2'
'x+1/2, -y, -z+1/2'
'-x, -y, -z'
'x-1/2, y-1/2, -z'
'x, -y-1/2, z-1/2'
'-x-1/2, y, z-1/2'

loop_
_atom_site_label
_atom_site_type_symbol
_atom_site_fract_x
_atom_site_fract_y
_atom_site_fract_z
_atom_site_U_iso_or_equiv
_atom_site_adp_type
_atom_site_occupancy
_atom_site_symmetry_multiplicity
_atom_site_calc_flag
_atom_site_refinement_flags
Co1 Co 1.0000 0.5000 0.0000 0.02315(10) Uani 1 2 d S
C1 C 0.80067(11) 0.58970(7) 0.0138(2) 0.0334(3) Uani 1 1 d .
H1 H 0.7697 0.5451 -0.0027 0.040 Uiso 1 1 calc R
C2 C 0.73792(10) 0.64959(7) 0.01899(19) 0.0326(3) Uani 1 1 d .
H2 H 0.6666 0.6450 0.0048 0.039 Uiso 1 1 calc R
C3 C 0.78201(9) 0.71693(6) 0.04554(17) 0.0242(2) Uani 1 1 d .
C4 C 0.88879(9) 0.71966(7) 0.0686(2) 0.0325(3) Uani 1 1 d .
H4 H 0.9217 0.7632 0.0901 0.039 Uiso 1 1 calc R
C5 C 0.94580(10) 0.65713(7) 0.0593(2) 0.0334(3) Uani 1 1 d .
H5 H 1.0173 0.6602 0.0731 0.040 Uiso 1 1 calc R
C6 C 0.91017(9) 0.40876(6) 0.30618(18) 0.0286(3) Uani 1 1 d .
C7 C 0.82023(10) 0.36426(7) 0.3822(2) 0.0354(3) Uani 1 1 d .
H7A H 0.7690 0.3960 0.4365 0.042 Uiso 1 1 calc R
H7B H 0.7875 0.3386 0.2806 0.042 Uiso 1 1 calc R
C8 C 0.85433(11) 0.31330(8) 0.52194(19) 0.0359(3) Uani 1 1 d .
N1 N 0.90405(8) 0.59261(6) 0.03151(16) 0.0281(2) Uani 1 1 d .
N2 N 0.88186(11) 0.27373(8) 0.6318(2) 0.0546(4) Uani 1 1 d .
O1 O 0.89359(7) 0.43921(5) 0.15319(13) 0.0322(2) Uani 1 1 d .
O3 O 0.99070(7) 0.41213(6) 0.40190(16) 0.0420(3) Uani 1 1 d .
O2 O 1.08430(8) 0.52419(6) 0.24923(13) 0.0350(2) Uani 1 1 d D
H2W H 1.0616(15) 0.5615(7) 0.324(2) 0.066(6) Uiso 1 1 d D
H1W H 1.0649(17) 0.4812(6) 0.309(3) 0.082(7) Uiso 1 1 d D

loop_
_atom_site_aniso_label
_atom_site_aniso_U_11
_atom_site_aniso_U_22
_atom_site_aniso_U_33
_atom_site_aniso_U_23
_atom_site_aniso_U_13
_atom_site_aniso_U_12
Co1 0.02375(15) 0.01885(14) 0.02686(15) -0.00002(8) -0.00045(8) 0.00466(7)
C1 0.0293(6) 0.0191(6) 0.0516(8) -0.0014(5) 0.0005(5) 0.0013(5)
C2 0.0237(6) 0.0235(6) 0.0505(8) -0.0010(5) -0.0003(5) 0.0030(5)
C3 0.0248(5) 0.0200(5) 0.0278(5) -0.0001(4) 0.0010(4) 0.0050(4)
C4 0.0256(6) 0.0212(5) 0.0508(8) -0.0037(5) -0.0017(5) 0.0022(4)
C5 0.0232(5) 0.0253(6) 0.0515(8) -0.0030(6) -0.0022(5) 0.0046(5)
C6 0.0299(6) 0.0249(5) 0.0309(6) -0.0009(5) 0.0028(5) 0.0022(4)
C7 0.0320(6) 0.0363(7) 0.0378(7) 0.0027(6) 0.0005(5) -0.0029(5)
C8 0.0355(7) 0.0365(7) 0.0357(7) -0.0002(6) 0.0082(5) -0.0047(6)
N1 0.0266(5) 0.0212(5) 0.0367(5) -0.0004(4) 0.0004(4) 0.0062(4)
N2 0.0549(8) 0.0575(9) 0.0512(8) 0.0183(7) 0.0065(7) -0.0010(7)
O1 0.0305(4) 0.0325(5) 0.0338(5) 0.0051(4) 0.0007(4) 0.0027(4)
O3 0.0369(5) 0.0477(6) 0.0415(6) 0.0118(5) -0.0082(4) -0.0083(4)
O2 0.0367(5) 0.0337(5) 0.0346(5) -0.0016(4) -0.0045(4) -0.0014(4)

loop_
_atom_type_symbol
_atom_type_description
_atom_type_scat_dispersion_real
_atom_type_scat_dispersion_imag
_atom_type_scat_source
C C 0.0033 0.0016 'International Tables Vol C Tables 4.2.6.8 and 6.1.1.4'
H H 0.0000 0.0000 'International Tables Vol C Tables 4.2.6.8 and 6.1.1.4'
N N 0.0061 0.0033 'International Tables Vol C Tables 4.2.6.8 and 6.1.1.4'
O O 0.0106 0.0060 'International Tables Vol C Tables 4.2.6.8 and 6.1.1.4'
Co Co 0.3494 0.9721 'International Tables Vol C Tables 4.2.6.8 and 6.1.1.4'

loop_
_geom_angle_atom_site_label_1
_geom_angle_atom_site_label_2
_geom_angle_atom_site_label_3
_geom_angle
_geom_angle_site_symmetry_1
_geom_angle_site_symmetry_3
O1 Co1 O1 180.00(4) . 5_765
O1 Co1 N1 89.85(4) . 5_765
O1 Co1 N1 90.15(4) 5_765 5_765
O1 Co1 N1 90.15(4) . .
O1 Co1 N1 89.85(4) 5_765 .
N1 Co1 N1 180.0 5_765 .
O1 Co1 O2 89.56(4) . 5_765
O1 Co1 O2 90.44(4) 5_765 5_765
N1 Co1 O2 92.01(4) 5_765 5_765
N1 Co1 O2 87.99(4) . 5_765
O1 Co1 O2 90.44(4) . .
O1 Co1 O2 89.56(4) 5_765 .
N1 Co1 O2 87.99(4) 5_765 .
N1 Co1 O2 92.01(4) . .
O2 Co1 O2 180.00(5) 5_765 .
N1 C1 C2 123.23(12) . .
N1 C1 H1 118.4 . .
C2 C1 H1 118.4 . .
C1 C2 C3 119.65(12) . .
C1 C2 H2 120.2 . .
C3 C2 H2 120.2 . .
C4 C3 C2 117.05(10) . .
C4 C3 C3 121.41(13) . 2_665
C2 C3 C3 121.52(13) . 2_665
C5 C4 C3 119.45(11) . .
C5 C4 H4 120.3 . .
C3 C4 H4 120.3 . .
N1 C5 C4 123.70(11) . .
N1 C5 H5 118.2 . .
C4 C5 H5 118.2 . .
O3 C6 O1 126.98(12) . .
O3 C6 C7 117.56(12) . .
O1 C6 C7 115.45(11) . .
C8 C7 C6 111.92(11) . .
C8 C7 H7A 109.2 . .
C6 C7 H7A 109.2 . .
C8 C7 H7B 109.2 . .
C6 C7 H7B 109.2 . .
H7A C7 H7B 107.9 . .
N2 C8 C7 179.36(17) . .
C5 N1 C1 116.89(11) . .
C5 N1 Co1 120.77(8) . .
C1 N1 Co1 122.23(9) . .
C6 O1 Co1 126.42(8) . .
Co1 O2 H2W 118.9(13) . .
Co1 O2 H1W 93.9(14) . .
H2W O2 H1W 106.8(12) . .

loop_
_geom_bond_atom_site_label_1
_geom_bond_atom_site_label_2
_geom_bond_distance
_geom_bond_site_symmetry_2
Co1 O1 2.0932(9) .
Co1 O1 2.0932(9) 5_765
Co1 N1 2.1375(10) 5_765
Co1 N1 2.1375(10) .
Co1 O2 2.1429(9) 5_765
Co1 O2 2.1429(9) .
C1 N1 1.3407(17) .
C1 C2 1.3803(17) .
C1 H1 0.9300 .
C2 C3 1.3921(17) .
C2 H2 0.9300 .
C3 C4 1.3883(16) .
C3 C3 1.485(2) 2_665
C4 C5 1.3807(16) .
C4 H4 0.9300 .
C5 N1 1.3338(16) .
C5 H5 0.9300 .
C6 O3 1.2474(15) .
C6 O1 1.2556(16) .
C6 C7 1.5278(18) .
C7 C8 1.451(2) .
C7 H7A 0.9700 .
C7 H7B 0.9700 .
C8 N2 1.138(2) .
O2 H2W 0.928(9) .
O2 H1W 0.943(9) .

loop_
_geom_torsion_atom_site_label_1
_geom_torsion_atom_site_label_2
_geom_torsion_atom_site_label_3
_geom_torsion_atom_site_label_4
_geom_torsion
_geom_torsion_site_symmetry_1
_geom_torsion_site_symmetry_4
N1 C1 C2 C3 -0.7(2) . .
C1 C2 C3 C4 -1.0(2) . .
C1 C2 C3 C3 177.86(9) . 2_665
C2 C3 C4 C5 1.7(2) . .
C3 C3 C4 C5 -177.09(11) 2_665 .
C3 C4 C5 N1 -1.0(2) . .
O3 C6 C7 C8 -19.86(18) . .
O1 C6 C7 C8 161.27(12) . .
C6 C7 C8 N2 24(18) . .
C4 C5 N1 C1 -0.6(2) . .
C4 C5 N1 Co1 175.61(12) . .
C2 C1 N1 C5 1.5(2) . .
C2 C1 N1 Co1 -174.72(10) . .
O1 Co1 N1 C5 141.66(11) . .
O1 Co1 N1 C5 -38.34(11) 5_765 .
N1 Co1 N1 C5 -40(100) 5_765 .
O2 Co1 N1 C5 -128.78(11) 5_765 .
O2 Co1 N1 C5 51.22(11) . .
O1 Co1 N1 C1 -42.29(11) . .
O1 Co1 N1 C1 137.71(11) 5_765 .
N1 Co1 N1 C1 136(100) 5_765 .
O2 Co1 N1 C1 47.27(11) 5_765 .
O2 Co1 N1 C1 -132.73(11) . .
O3 C6 O1 Co1 4.56(19) . .
C7 C6 O1 Co1 -176.69(8) . .
O1 Co1 O1 C6 -113(73) 5_765 .
N1 Co1 O1 C6 62.61(10) 5_765 .
N1 Co1 O1 C6 -117.39(10) . .
O2 Co1 O1 C6 154.62(10) 5_765 .
O2 Co1 O1 C6 -25.38(10) . .
